data_2219023
loop_
_publ_author_name
'Gao, Bo'

_publ_section_title
;
 (<i>E</i>)-Ethyl <i>N</i>'-(4-bromobenzylidene)hydrazinecarboxylate
;
_journal_coeditor_code HB2762
_journal_issue 8
_journal_name_full 'Acta Crystallographica Section E'
_journal_page_first o1646
_journal_paper_doi 10.1107/S1600536808023763
_journal_volume 64
_journal_year 2008
_chemical_formula_moiety 'C10 H11 Br N2 O2'
_chemical_formula_sum 'C10 H11 Br N2 O2'
_chemical_formula_weight 271.11
_chemical_name_systematic
;
(<i>E</i>)-Ethyl N'-(4-bromobenzylidene)hydrazinecarboxylate
;
_space_group_IT_number 14
_symmetry_cell_setting monoclinic
_symmetry_space_group_name_Hall '-P 2ybc'
_symmetry_space_group_name_H-M 'P 1 21/c 1'
_atom_sites_solution_hydrogens geom
_atom_sites_solution_primary direct
_atom_sites_solution_secondary difmap
_audit_creation_method SHELXL-97
_cell_angle_alpha 90.00
_cell_angle_beta 116.279(7)
_cell_angle_gamma 90.00
_cell_formula_units_Z 8
_cell_length_a 16.499(3)
_cell_length_b 8.6052(19)
_cell_length_c 18.277(4)
_cell_measurement_reflns_used 4075
_cell_measurement_temperature 123(2)
_cell_measurement_theta_max 25.0
_cell_measurement_theta_min 1.4
_cell_volume 2326.7(8)
_computing_cell_refinement 'SAINT (Bruker, 2002)'
_computing_data_collection 'SMART (Bruker, 2002)'
_computing_data_reduction 'SAINT (Bruker, 2002)'
_computing_molecular_graphics 'SHELXTL (Sheldrick, 2008)'
_computing_publication_material 'SHELXTL (Sheldrick, 2008)'
_computing_structure_refinement 'SHELXL97 (Sheldrick, 2008)'
_computing_structure_solution 'SHELXS97 (Sheldrick, 2008)'
_diffrn_ambient_temperature 123(2)
_diffrn_measured_fraction_theta_full 0.994
_diffrn_measured_fraction_theta_max 0.994
_diffrn_measurement_device_type 'Bruker SMART CCD'
_diffrn_measurement_method \w
_diffrn_radiation_monochromator graphite
_diffrn_radiation_source 'fine-focus sealed tube'
_diffrn_radiation_type MoK\a
_diffrn_radiation_wavelength 0.71073
_diffrn_reflns_av_R_equivalents 0.1393
_diffrn_reflns_av_sigmaI/netI 0.0385
_diffrn_reflns_limit_h_max 18
_diffrn_reflns_limit_h_min -19
_diffrn_reflns_limit_k_max 10
_diffrn_reflns_limit_k_min -9
_diffrn_reflns_limit_l_max 21
_diffrn_reflns_limit_l_min -21
_diffrn_reflns_number 24092
_diffrn_reflns_theta_full 25.02
_diffrn_reflns_theta_max 25.02
_diffrn_reflns_theta_min 1.38
_exptl_absorpt_coefficient_mu 3.516
_exptl_absorpt_correction_T_max 0.474
_exptl_absorpt_correction_T_min 0.419
_exptl_absorpt_correction_type multi-scan
_exptl_absorpt_process_details '(SADABS; Bruker, 2002)'
_exptl_crystal_colour colourless
_exptl_crystal_density_diffrn 1.548
_exptl_crystal_density_method 'not measured'
_exptl_crystal_description Block
_exptl_crystal_F_000 1088
_exptl_crystal_size_max 0.30
_exptl_crystal_size_mid 0.26
_exptl_crystal_size_min 0.25
_refine_diff_density_max 1.353
_refine_diff_density_min -1.099
_refine_ls_extinction_method none
_refine_ls_goodness_of_fit_ref 0.875
_refine_ls_hydrogen_treatment constr
_refine_ls_matrix_type full
_refine_ls_number_parameters 273
_refine_ls_number_reflns 4075
_refine_ls_number_restraints 0
_refine_ls_restrained_S_all 0.875
_refine_ls_R_factor_all 0.1617
_refine_ls_R_factor_gt 0.0929
_refine_ls_shift/su_max 0.000
_refine_ls_shift/su_mean 0.000
_refine_ls_structure_factor_coef Fsqd
_refine_ls_weighting_details 'calc w=1/[\s^2^(Fo^2^)+(0.1543P)^2^] where P=(Fo^2^+2Fc^2^)/3'
_refine_ls_weighting_scheme calc
_refine_ls_wR_factor_gt 0.2293
_refine_ls_wR_factor_ref 0.2587
_reflns_number_gt 1989
_reflns_number_total 4075
_reflns_threshold_expression I>2\s(I)
_cod_data_source_file hb2762.cif
_cod_data_source_block I
_cod_depositor_comments
;
The following automatic conversions were performed:
'_symmetry_cell_setting' value 'Monoclinic' changed to 'monoclinic'
according to '/home/saulius/struct/CIF-dictionaries/cif_core.dic'
dictionary named 'cif_core.dic' version 2.4.1 from 2010-06-29.

Automatic conversion script
Id: cif_fix_enum 1527 2010-12-29 10:47:43Z saulius 

The following automatic conversions were performed:

'_symmetry_cell_setting' value 'Monoclinic' changed to 'monoclinic'
according to /home/saulius/struct/CIF-dictionaries/cif_core.dic
dictionary named 'cif_core.dic' version 2.4.1 from 2010-06-29.

Automatic conversion script
Id: cif_fix_values 1715 2011-07-08 13:25:40Z adriana 
;
_cod_original_sg_symbol_H-M 'P 21/c'
_cod_database_code 2219023
_cod_database_fobs_code 2219023

loop_
_symmetry_equiv_pos_as_xyz
'x, y, z'
'-x, y+1/2, -z+1/2'
'-x, -y, -z'
'x, -y-1/2, z-1/2'

loop_
_atom_site_type_symbol
_atom_site_label
_atom_site_fract_x
_atom_site_fract_y
_atom_site_fract_z
_atom_site_U_iso_or_equiv
_atom_site_adp_type
_atom_site_calc_flag
_atom_site_refinement_flags
_atom_site_occupancy
Br Br1 -0.38953(6) 0.41924(14) 0.35560(6) 0.1017(5) Uani d . 1
O O1 0.1467(3) 0.9272(6) 0.6334(3) 0.0683(15) Uani d . 1
O O2 0.2401(3) 0.9406(6) 0.5725(3) 0.0683(14) Uani d . 1
N N1 0.0294(4) 0.7619(7) 0.4990(3) 0.0547(14) Uani d . 1
N N2 0.1102(4) 0.8180(7) 0.5084(3) 0.0591(16) Uani d . 1
H H2A 0.1271 0.8016 0.4708 0.071 Uiso d R 1
C C1 -0.1496(5) 0.5277(9) 0.3484(4) 0.0614(19) Uani d . 1
H H1 -0.1226 0.5078 0.3130 0.074 Uiso calc R 1
C C2 -0.2340(6) 0.4681(9) 0.3288(4) 0.068(2) Uani d . 1
H H2 -0.2657 0.4103 0.2801 0.082 Uiso calc R 1
C C3 -0.2716(5) 0.4947(10) 0.3822(5) 0.069(2) Uani d . 1
C C4 -0.2254(6) 0.5766(10) 0.4538(5) 0.079(2) Uani d . 1
H H4 -0.2513 0.5928 0.4905 0.094 Uiso calc R 1
C C5 -0.1413(5) 0.6341(10) 0.4709(4) 0.069(2) Uani d . 1
H H5 -0.1087 0.6882 0.5208 0.082 Uiso calc R 1
C C6 -0.1020(5) 0.6165(8) 0.4185(4) 0.0540(17) Uani d . 1
C C7 -0.0147(5) 0.6797(9) 0.4356(4) 0.0566(18) Uani d . 1
H H7 0.0106 0.6598 0.3988 0.068 Uiso calc R 1
C C8 0.1647(5) 0.8967(9) 0.5765(4) 0.0593(19) Uani d . 1
C C9 0.3059(5) 1.0219(11) 0.6442(4) 0.075(2) Uani d . 1
H H9A 0.3253 0.9547 0.6930 0.090 Uiso calc R 1
H H9B 0.2789 1.1178 0.6539 0.090 Uiso calc R 1
C C10 0.3843(6) 1.0610(15) 0.6288(6) 0.113(4) Uani d . 1
H H10A 0.4283 1.1208 0.6749 0.170 Uiso calc R 1
H H10B 0.3639 1.1230 0.5788 0.170 Uiso calc R 1
H H10C 0.4126 0.9650 0.6225 0.170 Uiso calc R 1
Br Br2 -0.40506(7) 0.72172(16) 0.13867(7) 0.1115(5) Uani d . 1
O O3 0.2037(4) 0.7286(7) 0.4120(3) 0.0764(16) Uani d . 1
O O4 0.2853(3) 0.6993(6) 0.3405(3) 0.0672(14) Uani d . 1
N N3 0.0511(4) 0.7304(7) 0.2633(3) 0.0555(15) Uani d . 1
N N4 0.1369(4) 0.7146(7) 0.2717(3) 0.0589(15) Uani d . 1
H H4A 0.1461 0.7048 0.2291 0.071 Uiso d R 1
C C11 -0.2224(5) 0.8208(9) 0.2063(5) 0.065(2) Uani d . 1
H H11 -0.2410 0.8950 0.2342 0.078 Uiso calc R 1
C C12 -0.2835(6) 0.7232(10) 0.1526(5) 0.072(2) Uani d . 1
C C13 -0.2584(6) 0.6157(10) 0.1077(4) 0.074(2) Uani d . 1
H H13 -0.3017 0.5477 0.0693 0.089 Uiso calc R 1
C C14 -0.1333(5) 0.8142(9) 0.2212(4) 0.063(2) Uani d . 1
H H14 -0.0904 0.8821 0.2601 0.075 Uiso calc R 1
C C15 -0.1705(5) 0.6125(9) 0.1210(4) 0.064(2) Uani d . 1
H H15 -0.1532 0.5435 0.0898 0.076 Uiso calc R 1
C C16 -0.1055(5) 0.7070(8) 0.1786(4) 0.0530(17) Uani d . 1
C C17 -0.0116(5) 0.6937(8) 0.1946(4) 0.0549(18) Uani d . 1
H H17 0.0029 0.6569 0.1529 0.066 Uiso calc R 1
C C18 0.2083(5) 0.7143(9) 0.3472(4) 0.0604(19) Uani d . 1
C C19 0.3667(6) 0.6862(12) 0.4155(5) 0.087(3) Uani d . 1
H H19A 0.3691 0.5839 0.4411 0.105 Uiso calc R 1
H H19B 0.3689 0.7686 0.4541 0.105 Uiso calc R 1
C C20 0.4441(7) 0.7027(18) 0.3950(8) 0.134(5) Uani d . 1
H H20A 0.5009 0.6958 0.4451 0.201 Uiso calc R 1
H H20B 0.4406 0.8038 0.3691 0.201 Uiso calc R 1
H H20C 0.4418 0.6196 0.3575 0.201 Uiso calc R 1

loop_
_atom_site_aniso_label
_atom_site_aniso_U_11
_atom_site_aniso_U_22
_atom_site_aniso_U_33
_atom_site_aniso_U_12
_atom_site_aniso_U_13
_atom_site_aniso_U_23
Br1 0.0722(7) 0.1265(10) 0.1016(8) -0.0210(5) 0.0342(6) -0.0047(6)
O1 0.076(4) 0.094(4) 0.044(3) -0.011(3) 0.035(3) -0.005(2)
O2 0.054(3) 0.110(4) 0.048(3) -0.014(3) 0.029(2) -0.005(3)
N1 0.053(4) 0.068(4) 0.049(3) 0.001(3) 0.028(3) 0.004(3)
N2 0.053(4) 0.091(5) 0.037(3) -0.003(3) 0.024(3) -0.005(3)
C1 0.078(6) 0.063(5) 0.051(4) -0.001(4) 0.036(4) -0.001(4)
C2 0.081(6) 0.073(5) 0.050(4) 0.008(5) 0.028(4) -0.003(4)
C3 0.065(5) 0.069(5) 0.065(5) 0.003(4) 0.022(4) 0.005(4)
C4 0.076(6) 0.104(7) 0.068(5) 0.001(5) 0.043(4) -0.009(5)
C5 0.072(5) 0.088(6) 0.052(4) -0.012(5) 0.033(4) -0.011(4)
C6 0.062(5) 0.058(4) 0.044(4) 0.007(4) 0.026(3) 0.004(3)
C7 0.057(4) 0.073(5) 0.044(4) 0.006(4) 0.027(4) -0.003(4)
C8 0.052(4) 0.076(5) 0.048(4) 0.005(4) 0.020(4) 0.015(4)
C9 0.063(5) 0.102(6) 0.056(5) -0.016(5) 0.023(4) 0.001(4)
C10 0.073(7) 0.173(12) 0.080(6) -0.040(7) 0.021(5) -0.003(7)
Br2 0.0600(7) 0.1507(11) 0.1204(9) -0.0002(6) 0.0369(6) 0.0102(7)
O3 0.082(4) 0.108(4) 0.050(3) 0.009(3) 0.038(3) -0.003(3)
O4 0.054(3) 0.101(4) 0.052(3) 0.004(3) 0.028(2) 0.001(3)
N3 0.058(4) 0.067(4) 0.055(4) 0.005(3) 0.037(3) 0.007(3)
N4 0.062(4) 0.077(4) 0.046(3) 0.001(3) 0.032(3) 0.003(3)
C11 0.063(5) 0.069(5) 0.072(5) 0.002(4) 0.037(4) -0.012(4)
C12 0.065(5) 0.085(6) 0.056(4) -0.001(4) 0.020(4) 0.014(4)
C13 0.083(6) 0.077(6) 0.050(4) -0.015(5) 0.019(4) -0.008(4)
C14 0.073(5) 0.066(5) 0.054(4) 0.000(4) 0.032(4) -0.007(4)
C15 0.066(5) 0.076(5) 0.049(4) 0.004(4) 0.026(4) -0.008(4)
C16 0.069(5) 0.053(4) 0.041(3) 0.003(4) 0.027(3) 0.005(3)
C17 0.065(5) 0.064(5) 0.041(4) 0.009(4) 0.029(4) -0.001(3)
C18 0.067(5) 0.064(5) 0.057(5) -0.001(4) 0.033(4) 0.002(4)
C19 0.079(6) 0.116(8) 0.063(5) 0.008(5) 0.027(5) -0.001(5)
C20 0.065(7) 0.215(15) 0.112(8) -0.001(7) 0.030(6) -0.005(9)

loop_
_atom_type_symbol
_atom_type_description
_atom_type_scat_dispersion_real
_atom_type_scat_dispersion_imag
_atom_type_scat_source
C C 0.0033 0.0016 'International Tables Vol C Tables 4.2.6.8 and 6.1.1.4'
H H 0.0000 0.0000 'International Tables Vol C Tables 4.2.6.8 and 6.1.1.4'
Br Br -0.2901 2.4595 'International Tables Vol C Tables 4.2.6.8 and 6.1.1.4'
N N 0.0061 0.0033 'International Tables Vol C Tables 4.2.6.8 and 6.1.1.4'
O O 0.0106 0.0060 'International Tables Vol C Tables 4.2.6.8 and 6.1.1.4'

loop_
_geom_angle_atom_site_label_1
_geom_angle_atom_site_label_2
_geom_angle_atom_site_label_3
_geom_angle
C8 O2 C9 115.4(5)
C7 N1 N2 116.5(5)
C8 N2 N1 120.8(5)
C8 N2 H2A 119.9
N1 N2 H2A 119.2
C2 C1 C6 122.4(7)
C2 C1 H1 118.8
C6 C1 H1 118.8
C1 C2 C3 118.2(7)
C1 C2 H2 120.9
C3 C2 H2 120.9
C4 C3 C2 121.3(8)
C4 C3 Br1 119.4(6)
C2 C3 Br1 119.4(6)
C5 C4 C3 118.6(7)
C5 C4 H4 120.7
C3 C4 H4 120.7
C4 C5 C6 122.6(7)
C4 C5 H5 118.7
C6 C5 H5 118.7
C5 C6 C1 116.8(7)
C5 C6 C7 122.7(7)
C1 C6 C7 120.5(6)
N1 C7 C6 121.3(6)
N1 C7 H7 119.3
C6 C7 H7 119.3
O1 C8 O2 124.6(7)
O1 C8 N2 125.0(7)
O2 C8 N2 110.4(6)
O2 C9 C10 107.7(7)
O2 C9 H9A 110.2
C10 C9 H9A 110.2
O2 C9 H9B 110.2
C10 C9 H9B 110.2
H9A C9 H9B 108.5
C9 C10 H10A 109.5
C9 C10 H10B 109.5
H10A C10 H10B 109.5
C9 C10 H10C 109.5
H10A C10 H10C 109.5
H10B C10 H10C 109.5
C18 O4 C19 116.6(5)
C17 N3 N4 116.1(5)
N3 N4 C18 120.3(5)
N3 N4 H4A 120.0
C18 N4 H4A 119.7
C12 C11 C14 120.7(7)
C12 C11 H11 119.6
C14 C11 H11 119.6
C11 C12 C13 120.9(8)
C11 C12 Br2 120.4(7)
C13 C12 Br2 118.6(7)
C15 C13 C12 118.2(7)
C15 C13 H13 120.9
C12 C13 H13 120.9
C11 C14 C16 120.0(7)
C11 C14 H14 120.0
C16 C14 H14 120.0
C13 C15 C16 121.9(7)
C13 C15 H15 119.1
C16 C15 H15 119.1
C15 C16 C14 118.2(7)
C15 C16 C17 120.3(6)
C14 C16 C17 121.4(7)
N3 C17 C16 120.9(6)
N3 C17 H17 119.6
C16 C17 H17 119.6
O3 C18 O4 124.5(7)
O3 C18 N4 125.6(7)
O4 C18 N4 109.9(6)
O4 C19 C20 107.3(7)
O4 C19 H19A 110.2
C20 C19 H19A 110.2
O4 C19 H19B 110.2
C20 C19 H19B 110.2
H19A C19 H19B 108.5
C19 C20 H20A 109.5
C19 C20 H20B 109.5
H20A C20 H20B 109.5
C19 C20 H20C 109.5
H20A C20 H20C 109.5
H20B C20 H20C 109.5

loop_
_geom_bond_atom_site_label_1
_geom_bond_atom_site_label_2
_geom_bond_distance
Br1 C3 1.899(8)
O1 C8 1.229(8)
O2 C8 1.333(9)
O2 C9 1.458(9)
N1 C7 1.275(8)
N1 N2 1.355(8)
N2 C8 1.352(9)
N2 H2A 0.8600
C1 C2 1.374(10)
C1 C6 1.396(10)
C1 H1 0.9500
C2 C3 1.387(10)
C2 H2 0.9500
C3 C4 1.381(11)
C4 C5 1.373(11)
C4 H4 0.9500
C5 C6 1.382(10)
C5 H5 0.9500
C6 C7 1.439(10)
C7 H7 0.9500
C9 C10 1.478(11)
C9 H9A 0.9900
C9 H9B 0.9900
C10 H10A 0.9800
C10 H10B 0.9800
C10 H10C 0.9800
Br2 C12 1.907(8)
O3 C18 1.226(8)
O4 C18 1.335(9)
O4 C19 1.437(10)
N3 C17 1.264(8)
N3 N4 1.360(8)
N4 C18 1.361(9)
N4 H4A 0.8601
C11 C12 1.344(11)
C11 C14 1.372(10)
C11 H11 0.9500
C12 C13 1.415(12)
C13 C15 1.360(11)
C13 H13 0.9500
C14 C16 1.407(10)
C14 H14 0.9500
C15 C16 1.386(10)
C15 H15 0.9500
C16 C17 1.447(10)
C17 H17 0.9500
C19 C20 1.487(14)
C19 H19A 0.9900
C19 H19B 0.9900
C20 H20A 0.9800
C20 H20B 0.9800
C20 H20C 0.9800

loop_
_geom_hbond_atom_site_label_D
_geom_hbond_atom_site_label_H
_geom_hbond_atom_site_label_A
_geom_hbond_site_symmetry_A
_geom_hbond_distance_DH
_geom_hbond_distance_HA
_geom_hbond_distance_DA
_geom_hbond_angle_DHA
N2 H2A O3 . 0.86 2.09 2.913(7) 161
N4 H4A O1 4_575 0.86 2.09 2.875(7) 152

loop_
_geom_torsion_atom_site_label_1
_geom_torsion_atom_site_label_2
_geom_torsion_atom_site_label_3
_geom_torsion_atom_site_label_4
_geom_torsion
C7 N1 N2 C8 -175.2(7)
C6 C1 C2 C3 -1.6(11)
C1 C2 C3 C4 -1.0(12)
C1 C2 C3 Br1 178.2(6)
C2 C3 C4 C5 1.0(12)
Br1 C3 C4 C5 -178.2(6)
C3 C4 C5 C6 1.6(13)
C4 C5 C6 C1 -4.0(12)
C4 C5 C6 C7 178.6(7)
C2 C1 C6 C5 4.0(11)
C2 C1 C6 C7 -178.5(7)
N2 N1 C7 C6 -178.9(6)
C5 C6 C7 N1 -3.2(11)
C1 C6 C7 N1 179.5(7)
C9 O2 C8 O1 3.9(10)
C9 O2 C8 N2 -177.8(6)
N1 N2 C8 O1 -1.6(11)
N1 N2 C8 O2 -179.9(6)
C8 O2 C9 C10 180.0(8)
C17 N3 N4 C18 -164.0(7)
C14 C11 C12 C13 -2.6(12)
C14 C11 C12 Br2 175.0(6)
C11 C12 C13 C15 0.7(12)
Br2 C12 C13 C15 -176.9(6)
C12 C11 C14 C16 1.5(11)
C12 C13 C15 C16 2.2(11)
C13 C15 C16 C14 -3.3(11)
C13 C15 C16 C17 176.2(7)
C11 C14 C16 C15 1.4(10)
C11 C14 C16 C17 -178.1(7)
N4 N3 C17 C16 -179.5(6)
C15 C16 C17 N3 -153.1(7)
C14 C16 C17 N3 26.4(10)
C19 O4 C18 O3 5.5(11)
C19 O4 C18 N4 -175.8(7)
N3 N4 C18 O3 -0.6(11)
N3 N4 C18 O4 -179.3(6)
C18 O4 C19 C20 -168.8(8)

loop_
_cod_related_entry_id
_cod_related_entry_database
_cod_related_entry_code
1 ChemSpider 4489724
